data_1574232
loop_
_publ_author_name
'Ka\'zmierczak, Marcin'
'Weselski, Marek'
'Siczek, Mi\/losz'
'Wolny, Juliusz A.'
'Sch\"unemann, Volker'
'Bronisz, Robert'

_publ_section_title
;
 [2 + 2] Photocyclization converts thermally induced spin crossover effect
 into &#x201C;hidden hysteresis&#x201D; one
;
_journal_issue 18
_journal_name_full 'Chemical Science'
_journal_page_first 7884
_journal_page_last 7893
_journal_paper_doi 10.1039/D4SC05587J
_journal_volume 16
_journal_year 2025
_chemical_formula_moiety 'C22 H16 N8 O4'
_chemical_formula_sum 'C22 H16 N8 O4'
_chemical_formula_weight 456.43
_space_group_crystal_system triclinic
_space_group_IT_number 2
_space_group_name_Hall '-P 1'
_space_group_name_H-M_alt 'P -1'
_atom_sites_solution_hydrogens geom
_audit_creation_date 2024-06-13
_audit_creation_method
;
Olex2 1.5
(compiled 2023.08.24 svn.re1ec1418 for OlexSys, GUI svn.r6817)
;
_audit_update_record
;
2024-06-13 deposited with the CCDC.	2025-03-25 downloaded from the CCDC.
;
_cell_angle_alpha 101.07(3)
_cell_angle_beta 99.32(3)
_cell_angle_gamma 97.21(2)
_cell_formula_units_Z 2
_cell_length_a 6.597(2)
_cell_length_b 12.473(4)
_cell_length_c 12.691(4)
_cell_measurement_reflns_used 8452
_cell_measurement_temperature 100(2)
_cell_measurement_theta_max 75.0410
_cell_measurement_theta_min 3.5890
_cell_volume 998.0(6)
_computing_cell_refinement 'CrysAlisPro 1.171.42.49 (Rigaku OD, 2022)'
_computing_data_collection 'CrysAlisPro 1.171.42.49 (Rigaku OD, 2022)'
_computing_data_reduction 'CrysAlisPro 1.171.42.49 (Rigaku OD, 2022)'
_computing_molecular_graphics 'Olex2 1.5 (Dolomanov et al., 2009)'
_computing_publication_material 'Olex2 1.5 (Dolomanov et al., 2009)'
_computing_structure_refinement 'SHELXL 2018/3 (Sheldrick, 2015)'
_diffrn_ambient_environment N~2~
_diffrn_ambient_temperature 100(2)
_diffrn_detector 'Hybrid Pixel Array Detector'
_diffrn_detector_area_resol_mean 10.0000
_diffrn_detector_type 'HyPix-Arc 150'
_diffrn_measured_fraction_theta_full 1.000
_diffrn_measured_fraction_theta_max 1.000
_diffrn_measurement_details
;
List of Runs (angles in degrees, time in seconds):

  # Type    Start    End  Width  t~exp~   \w     \q     \k     \f   Frames
#--------------------------------------------------------------------------
  1  \w     86.00 111.00   0.50    0.12    --   79.25  30.00 120.00   50
  2  \w     66.00 120.00   0.50    0.12    --   82.00  24.00   7.03  108
  3  \w     80.00 105.00   0.50    0.12    --   79.25  30.00 -60.00   50
  4  \w     53.00  83.00   0.50    0.12    --   83.00   4.00  43.66   60
  5  \w     58.00  83.00   0.50    0.12    --   83.00   4.00  99.34   50
  6  \w     93.00 126.00   0.50    0.12    --   83.00   4.00  99.34   66
  7  \w     56.00 108.00   0.50    0.12    --   83.00  12.00 -60.90  104
  8  \w     65.00 121.00   0.50    0.12    --   83.00  23.00-176.29  112
  9  \w     45.00 105.00   0.50    0.12    --   83.00   3.00-174.42  120
 10  \w     63.00 104.00   0.50    0.12    --   59.59  30.00-120.00   82
 11  \w     78.00 103.00   0.50    0.12    --   79.25 126.00   0.00   50
 12  \w     86.00 122.00   0.50    0.12    --   79.25 126.00 120.00   72
 13  \w     79.00 111.00   0.50    0.12    --   79.25 126.00 -30.00   64
 14  \w     83.00 111.00   0.50    0.12    --   79.25 126.00-180.00   56
 15  \w     11.00  37.00   0.50    0.12    --   59.59 -30.00 -90.00   52
 16  \w     40.00  72.00   0.50    0.12    --   83.00 -63.00-169.38   64
 17  \w     89.00 121.00   0.50    0.12    --   83.00-137.00 -26.30   64
 18  \w     42.00  86.00   0.50    0.12    --   83.00-137.00 -26.30   88
 19  \w     50.00 116.00   0.50    0.12    --   83.00-130.00  48.20  132
 20  \w     69.00  95.00   0.50    0.12    --   83.00-145.00  72.07   52
 21  \w     78.00 103.00   0.50    0.12    --   79.25-126.00  90.00   50
 22  \w     85.00 111.00   0.50    0.12    --   79.25-126.00 120.00   52
 23  \w     46.00  71.00   0.50    0.12    --   83.00 -65.00 160.93   50
 24  \w     43.00  69.00   0.50    0.12    --   79.25-126.00  90.00   52
 25  \w     34.00  63.00   0.50    0.12    --   79.25-126.00-120.00   58
 26  \w     57.00 101.00   0.50    0.12    --   79.25-126.00-150.00   88
 27  \w     85.00 111.00   0.50    0.12    --   79.25-126.00-180.00   52
 28  \w     82.00 111.00   0.50    0.12    --   79.25-126.00-120.00   58
 29  \w     48.00  86.00   0.50    0.12    --   79.25 -95.00 -30.00   76
 30  \w     65.00  90.00   0.50    0.12    --   79.25 -95.00-120.00   50
 31  \w     50.00  85.00   0.50    0.12    --   79.25 -95.00  60.00   70
 32  \w     47.00  82.00   0.50    0.12    --   79.25 -95.00  90.00   70
 33  \w     51.00  86.00   0.50    0.12    --   79.25 -95.00 120.00   70
 34  \w     49.00  74.00   0.50    0.12    --   79.25 -95.00 150.00   50
 35  \w     24.00  69.00   0.50    0.12    --   59.59 -95.00  90.00   90
 36  \w     43.00  68.00   0.50    0.12    --   79.25 -95.00   0.00   50
 37  \w     35.00  63.00   0.50    0.12    --   74.19 -95.00   0.00   56
 38  \w     36.00  84.00   0.50    0.12    --   74.19 -95.00 -30.00   96
 39  \w     34.00  84.00   0.50    0.12    --   74.19 -95.00-120.00  100
 40  \w     46.00  71.00   0.50    0.12    --   79.25 -95.00 -90.00   50
 41  \w   -121.00 -41.00   0.50    0.12    --  -74.77 -15.00 -30.00  160
 42  \w   -107.00 -62.00   0.50    0.12    --  -61.35 -30.00 120.00   90
 43  \w   -106.00 -81.00   0.50    0.12    --  -79.25 -87.00-104.17   50
 44  \w   -116.00 -91.00   0.50    0.12    --  -79.25 -43.00 -66.55   50
 45  \w   -112.00 -59.00   0.50    0.12    --  -75.31   0.00-150.00  106
 46  \w    -87.00 -61.00   0.50    0.12    --  -79.25 111.00 -88.79   52
 47  \w    -64.00 -33.00   0.50    0.12    --  -75.31 126.00  60.00   62
 48  \w   -100.00 -74.00   0.50    0.12    --  -75.31 126.00  60.00   52
 49  \w    -71.00 -44.00   0.50    0.12    --  -79.25  62.00 155.25   54
;
_diffrn_measurement_device 'four-circle diffractometer'
_diffrn_measurement_device_type 'XtaLAB Synergy R, DW system, HyPix-Arc 150'
_diffrn_measurement_method '\w scans'
_diffrn_orient_matrix_type 'CrysAlisPro convention (1999,Acta A55,543-557)'
_diffrn_orient_matrix_UB_11 0.0807611000
_diffrn_orient_matrix_UB_12 -0.1117342000
_diffrn_orient_matrix_UB_13 -0.0121392000
_diffrn_orient_matrix_UB_21 -0.0327797000
_diffrn_orient_matrix_UB_22 -0.0066736000
_diffrn_orient_matrix_UB_23 0.1163145000
_diffrn_orient_matrix_UB_31 -0.2234743000
_diffrn_orient_matrix_UB_32 -0.0614662000
_diffrn_orient_matrix_UB_33 -0.0473196000
_diffrn_radiation_monochromator mirror
_diffrn_radiation_probe x-ray
_diffrn_radiation_type 'Cu K\a'
_diffrn_radiation_wavelength 1.54184
_diffrn_reflns_av_R_equivalents 0.0574
_diffrn_reflns_av_unetI/netI 0.0335
_diffrn_reflns_Laue_measured_fraction_full 1.000
_diffrn_reflns_Laue_measured_fraction_max 1.000
_diffrn_reflns_limit_h_max 7
_diffrn_reflns_limit_h_min -7
_diffrn_reflns_limit_k_max 14
_diffrn_reflns_limit_k_min -14
_diffrn_reflns_limit_l_max 15
_diffrn_reflns_limit_l_min -15
_diffrn_reflns_number 14010
_diffrn_reflns_point_group_measured_fraction_full 1.000
_diffrn_reflns_point_group_measured_fraction_max 1.000
_diffrn_reflns_theta_full 66.573
_diffrn_reflns_theta_max 66.573
_diffrn_reflns_theta_min 3.615
_diffrn_source 'Rotating-anode X-ray tube'
_diffrn_source_type 'Rigaku (Cu) X-ray Source'
_exptl_absorpt_coefficient_mu 0.919
_exptl_absorpt_correction_T_max 1.000
_exptl_absorpt_correction_T_min 0.618
_exptl_absorpt_correction_type gaussian
_exptl_absorpt_process_details
;
CrysAlisPro 1.171.42.49 (Rigaku Oxford Diffraction, 2022)
Numerical absorption correction based on gaussian integration over
a multifaceted crystal model
Empirical absorption correction using spherical harmonics,
implemented in SCALE3 ABSPACK scaling algorithm.
;
_exptl_crystal_colour colourless
_exptl_crystal_density_diffrn 1.519
_exptl_crystal_description plate
_exptl_crystal_F_000 472
_exptl_crystal_size_max 0.307
_exptl_crystal_size_mid 0.12
_exptl_crystal_size_min 0.066
_refine_diff_density_max 0.455
_refine_diff_density_min -0.370
_refine_diff_density_rms 0.082
_refine_ls_extinction_method none
_refine_ls_goodness_of_fit_ref 1.077
_refine_ls_hydrogen_treatment constr
_refine_ls_matrix_type full
_refine_ls_number_parameters 307
_refine_ls_number_reflns 3512
_refine_ls_number_restraints 0
_refine_ls_restrained_S_all 1.077
_refine_ls_R_factor_all 0.0555
_refine_ls_R_factor_gt 0.0514
_refine_ls_shift/su_max 0.000
_refine_ls_shift/su_mean 0.000
_refine_ls_structure_factor_coef Fsqd
_refine_ls_weighting_details 'w=1/[\s^2^(Fo^2^)+(0.1101P)^2^+0.1277P] where P=(Fo^2^+2Fc^2^)/3'
_refine_ls_weighting_scheme calc
_refine_ls_wR_factor_gt 0.1452
_refine_ls_wR_factor_ref 0.1497
_reflns_Friedel_coverage 0.000
_reflns_number_gt 3123
_reflns_number_total 3512
_reflns_threshold_expression 'I > 2\s(I)'
_cod_data_source_file d4sc05587j10.cif
_cod_data_source_block 206bv
_cod_depositor_comments 'Adding full bibliography for 1574226--1574232.cif.'
_cod_database_code 1574232
_shelx_shelxl_version_number 2018/3
_chemical_oxdiff_formula C22H16N8O4
_shelx_space_group_comment
;
The symmetry employed for this shelxl refinement is uniquely defined
by the following loop, which should always be used as a source of
symmetry information in preference to the above space-group names.
They are only intended as comments.
;
_shelx_estimated_absorpt_t_max 0.942
_shelx_estimated_absorpt_t_min 0.766
_reflns_odcompleteness_completeness 98.50
_reflns_odcompleteness_iscentric 1
_reflns_odcompleteness_theta 74.33
_olex2_refinement_description
;
1. Fixed Uiso
 At 1.2 times of:
  All C(H) groups, All C(H,H) groups
2.a Ternary CH refined with riding coordinates:
 C2(H2), C3(H3), C13(H13), C14(H14)
2.b Secondary CH2 refined with riding coordinates:
 C10(H10A,H10B), C21(H21A,H21B)
2.c Aromatic/amide H refined with riding coordinates:
 C5(H5), C6(H6), C8(H8), C11(H11), C16(H16), C17(H17), C19(H19), C22(H22)
;
_olex2_submission_special_instructions 'No special instructions were received'
_oxdiff_exptl_absorpt_empirical_details
;
Empirical correction (ABSPACK) includes:
- Absorption correction using spherical harmonics
- Frame scaling
;
_oxdiff_exptl_absorpt_empirical_full_max 1.903
_oxdiff_exptl_absorpt_empirical_full_min 0.581

loop_
_space_group_symop_operation_xyz
'x, y, z'
'-x, -y, -z'

loop_
_atom_site_label
_atom_site_type_symbol
_atom_site_fract_x
_atom_site_fract_y
_atom_site_fract_z
_atom_site_U_iso_or_equiv
_atom_site_adp_type
_atom_site_occupancy
_atom_site_site_symmetry_order
_atom_site_calc_flag
_atom_site_refinement_flags_posn
_atom_site_refinement_flags_adp
_atom_site_refinement_flags_occupancy
_atom_site_disorder_assembly
_atom_site_disorder_group
O1 O 0.82713(17) 0.09596(9) 0.53880(9) 0.0238(3) Uani 1 1 d . . . . .
O2 O 0.87616(18) 0.12955(9) 0.71834(9) 0.0264(3) Uani 1 1 d . . . . .
O3 O 0.78411(16) 0.38394(9) 0.47385(9) 0.0237(3) Uani 1 1 d . . . . .
O4 O 0.98289(18) 0.35474(10) 0.61795(10) 0.0291(3) Uani 1 1 d . . . . .
N1 N 0.7047(2) 0.14010(13) 0.03275(12) 0.0303(4) Uani 1 1 d . . . . .
N2 N 0.8371(2) 0.08839(11) 0.08784(11) 0.0225(3) Uani 1 1 d . . . . .
N3 N 1.0344(2) 0.12307(12) 0.08739(12) 0.0292(4) Uani 1 1 d . . . . .
N4 N 1.0350(2) 0.20134(13) 0.02990(13) 0.0324(4) Uani 1 1 d . . . . .
N5 N 0.6147(2) 0.62571(12) 0.15949(12) 0.0300(4) Uani 1 1 d . . . . .
N6 N 0.5944(2) 0.51649(12) 0.12794(11) 0.0260(3) Uani 1 1 d . . . . .
N7 N 0.7659(2) 0.48113(14) 0.10324(12) 0.0330(4) Uani 1 1 d . . . . .
N8 N 0.9063(2) 0.57051(14) 0.11730(13) 0.0355(4) Uani 1 1 d . . . . .
C1 C 0.7707(2) 0.13936(13) 0.63522(13) 0.0217(4) Uani 1 1 d . . . . .
C2 C 0.5853(2) 0.19762(13) 0.62965(13) 0.0220(4) Uani 1 1 d . . . . .
H2 H 0.516816 0.191221 0.693442 0.026 Uiso 1 1 calc R U . . .
C3 C 0.4182(2) 0.17011(13) 0.52273(13) 0.0215(4) Uani 1 1 d . . . . .
H3 H 0.285862 0.124670 0.528335 0.026 Uiso 1 1 calc R U . . .
C4 C 0.5069(2) 0.12370(12) 0.42549(13) 0.0204(4) Uani 1 1 d . . . . .
C5 C 0.3969(2) 0.11142(13) 0.31818(13) 0.0221(4) Uani 1 1 d . . . . .
H5 H 0.261130 0.130411 0.307340 0.026 Uiso 1 1 calc R U . . .
C6 C 0.4808(2) 0.07247(13) 0.22800(14) 0.0227(4) Uani 1 1 d . . . . .
H6 H 0.402729 0.064874 0.156418 0.027 Uiso 1 1 calc R U . . .
C7 C 0.6801(2) 0.04430(13) 0.24203(13) 0.0215(4) Uani 1 1 d . . . . .
C8 C 0.7913(2) 0.05447(13) 0.34755(14) 0.0222(4) Uani 1 1 d . . . . .
H8 H 0.926329 0.034644 0.358431 0.027 Uiso 1 1 calc R U . . .
C9 C 0.7036(2) 0.09367(12) 0.43647(13) 0.0204(4) Uani 1 1 d . . . . .
C10 C 0.7721(3) 0.00085(13) 0.14335(14) 0.0245(4) Uani 1 1 d . . . . .
H10A H 0.893938 -0.033666 0.167098 0.029 Uiso 1 1 calc R U . . .
H10B H 0.667500 -0.057062 0.091156 0.029 Uiso 1 1 calc R U . . .
C11 C 0.8341(3) 0.20959(15) -0.00161(15) 0.0303(4) Uani 1 1 d . . . . .
H11 H 0.789585 0.260156 -0.044205 0.036 Uiso 1 1 calc R U . . .
C12 C 0.8082(2) 0.35359(13) 0.57207(13) 0.0215(4) Uani 1 1 d . . . . .
C13 C 0.6203(2) 0.32167(13) 0.61882(13) 0.0211(4) Uani 1 1 d . . . . .
H13 H 0.618223 0.373905 0.688935 0.025 Uiso 1 1 calc R U . . .
C14 C 0.4085(2) 0.29894(13) 0.53940(13) 0.0215(4) Uani 1 1 d . . . . .
H14 H 0.294572 0.318926 0.578913 0.026 Uiso 1 1 calc R U . . .
C15 C 0.4037(2) 0.34829(13) 0.44097(13) 0.0213(4) Uani 1 1 d . . . . .
C16 C 0.2191(3) 0.35319(13) 0.37219(14) 0.0239(4) Uani 1 1 d . . . . .
H16 H 0.089744 0.334017 0.393110 0.029 Uiso 1 1 calc R U . . .
C17 C 0.2212(3) 0.38568(13) 0.27346(14) 0.0244(4) Uani 1 1 d . . . . .
H17 H 0.094017 0.387932 0.227197 0.029 Uiso 1 1 calc R U . . .
C18 C 0.4103(3) 0.41493(13) 0.24248(13) 0.0236(4) Uani 1 1 d . . . . .
C19 C 0.5958(3) 0.41610(13) 0.31268(14) 0.0231(4) Uani 1 1 d . . . . .
H19 H 0.725659 0.439183 0.294007 0.028 Uiso 1 1 calc R U . . .
C20 C 0.5885(2) 0.38305(13) 0.41034(13) 0.0212(4) Uani 1 1 d . . . . .
C21 C 0.4079(3) 0.44086(14) 0.13062(14) 0.0283(4) Uani 1 1 d . . . . .
H21A H 0.398158 0.371146 0.076051 0.034 Uiso 1 1 calc R U . . .
H21B H 0.283272 0.474573 0.110122 0.034 Uiso 1 1 calc R U . . .
C22 C 0.8105(3) 0.65564(16) 0.15127(14) 0.0310(4) Uani 1 1 d . . . . .
H22 H 0.876892 0.730633 0.167957 0.037 Uiso 1 1 calc R U . . .

loop_
_atom_site_aniso_label
_atom_site_aniso_U_11
_atom_site_aniso_U_22
_atom_site_aniso_U_33
_atom_site_aniso_U_23
_atom_site_aniso_U_13
_atom_site_aniso_U_12
O1 0.0261(6) 0.0275(6) 0.0173(6) 0.0027(5) 0.0007(5) 0.0104(5)
O2 0.0323(7) 0.0239(6) 0.0209(6) 0.0042(5) -0.0013(5) 0.0066(5)
O3 0.0204(6) 0.0308(6) 0.0210(6) 0.0085(5) 0.0030(5) 0.0048(5)
O4 0.0235(6) 0.0394(7) 0.0262(7) 0.0110(5) 0.0034(5) 0.0072(5)
N1 0.0275(8) 0.0388(9) 0.0278(8) 0.0128(7) 0.0031(6) 0.0115(6)
N2 0.0217(7) 0.0271(7) 0.0179(7) 0.0020(5) 0.0027(5) 0.0069(5)
N3 0.0243(8) 0.0341(8) 0.0272(8) 0.0053(6) 0.0026(6) 0.0027(6)
N4 0.0348(8) 0.0325(8) 0.0293(8) 0.0062(6) 0.0074(6) 0.0029(6)
N5 0.0377(9) 0.0281(8) 0.0223(8) 0.0045(6) 0.0037(6) 0.0023(6)
N6 0.0306(8) 0.0283(7) 0.0186(7) 0.0061(6) 0.0028(6) 0.0031(6)
N7 0.0353(9) 0.0425(9) 0.0247(8) 0.0118(7) 0.0076(6) 0.0096(7)
N8 0.0327(8) 0.0496(10) 0.0239(8) 0.0102(7) 0.0046(6) 0.0037(7)
C1 0.0258(8) 0.0189(8) 0.0192(8) 0.0038(6) 0.0024(6) 0.0024(6)
C2 0.0239(8) 0.0239(8) 0.0193(8) 0.0062(6) 0.0050(6) 0.0047(6)
C3 0.0194(8) 0.0247(8) 0.0214(8) 0.0067(6) 0.0034(6) 0.0047(6)
C4 0.0213(8) 0.0177(8) 0.0218(9) 0.0042(6) 0.0035(6) 0.0024(6)
C5 0.0198(8) 0.0227(8) 0.0232(9) 0.0058(6) 0.0022(6) 0.0030(6)
C6 0.0225(8) 0.0234(8) 0.0204(8) 0.0036(6) 0.0003(6) 0.0040(6)
C7 0.0232(8) 0.0210(8) 0.0200(8) 0.0039(6) 0.0039(6) 0.0039(6)
C8 0.0212(8) 0.0228(8) 0.0230(9) 0.0053(6) 0.0031(6) 0.0064(6)
C9 0.0223(8) 0.0184(8) 0.0190(8) 0.0043(6) -0.0006(6) 0.0028(6)
C10 0.0264(8) 0.0250(8) 0.0220(9) 0.0036(7) 0.0040(6) 0.0066(7)
C11 0.0363(10) 0.0318(9) 0.0256(9) 0.0085(7) 0.0084(7) 0.0087(7)
C12 0.0237(8) 0.0216(8) 0.0192(8) 0.0029(6) 0.0039(6) 0.0056(6)
C13 0.0243(8) 0.0221(8) 0.0179(8) 0.0029(6) 0.0062(6) 0.0067(6)
C14 0.0212(8) 0.0240(8) 0.0210(8) 0.0052(6) 0.0062(6) 0.0072(6)
C15 0.0254(8) 0.0207(8) 0.0195(8) 0.0030(6) 0.0072(6) 0.0087(6)
C16 0.0241(8) 0.0240(8) 0.0251(9) 0.0052(6) 0.0065(7) 0.0079(6)
C17 0.0252(9) 0.0234(8) 0.0234(9) 0.0031(7) 0.0014(7) 0.0064(6)
C18 0.0304(9) 0.0189(8) 0.0195(8) 0.0026(6) 0.0021(7) 0.0025(6)
C19 0.0248(8) 0.0234(8) 0.0210(8) 0.0045(6) 0.0054(6) 0.0027(6)
C20 0.0213(8) 0.0210(8) 0.0204(8) 0.0026(6) 0.0020(6) 0.0057(6)
C21 0.0325(9) 0.0290(9) 0.0208(9) 0.0070(7) 0.0005(7) -0.0015(7)
C22 0.0332(10) 0.0355(10) 0.0197(9) 0.0049(7) 0.0004(7) -0.0044(8)

loop_
_atom_type_symbol
_atom_type_description
_atom_type_scat_dispersion_real
_atom_type_scat_dispersion_imag
_atom_type_scat_source
C C 0.0181 0.0091 'International Tables Vol C Tables 4.2.6.8 and 6.1.1.4'
H H 0.0000 0.0000 'International Tables Vol C Tables 4.2.6.8 and 6.1.1.4'
N N 0.0311 0.0180 'International Tables Vol C Tables 4.2.6.8 and 6.1.1.4'
O O 0.0492 0.0322 'International Tables Vol C Tables 4.2.6.8 and 6.1.1.4'

loop_
_exptl_crystal_face_index_h
_exptl_crystal_face_index_k
_exptl_crystal_face_index_l
_exptl_crystal_face_perp_dist
1 0 -1 0.1627
-1 0 1 0.1383
0 4 6 0.0556
0 -4 -6 0.0494
-4 -3 -1 0.1249
0 7 -5 0.0215
0 -8 4 0.0298

loop_
_geom_angle_atom_site_label_1
_geom_angle_atom_site_label_2
_geom_angle_atom_site_label_3
_geom_angle
_geom_angle_site_symmetry_1
_geom_angle_site_symmetry_3
_geom_angle_publ_flag
C1 O1 C9 121.99(13) . . ?
C12 O3 C20 123.01(13) . . ?
C11 N1 N2 101.42(14) . . ?
N1 N2 C10 123.86(14) . . ?
N3 N2 N1 113.60(14) . . ?
N3 N2 C10 122.54(14) . . ?
N2 N3 N4 106.16(14) . . ?
N3 N4 C11 105.71(15) . . ?
C22 N5 N6 100.80(15) . . ?
N5 N6 C21 123.35(15) . . ?
N7 N6 N5 113.84(15) . . ?
N7 N6 C21 122.53(15) . . ?
N8 N7 N6 106.22(15) . . ?
N7 N8 C22 105.29(15) . . ?
O1 C1 C2 117.74(14) . . ?
O2 C1 O1 117.40(15) . . ?
O2 C1 C2 124.85(16) . . ?
C1 C2 H2 109.8 . . ?
C1 C2 C3 119.48(14) . . ?
C1 C2 C13 117.42(13) . . ?
C3 C2 H2 109.8 . . ?
C3 C2 C13 88.93(12) . . ?
C13 C2 H2 109.8 . . ?
C2 C3 H3 113.6 . . ?
C2 C3 C14 87.87(12) . . ?
C4 C3 C2 111.40(13) . . ?
C4 C3 H3 113.6 . . ?
C4 C3 C14 114.27(13) . . ?
C14 C3 H3 113.6 . . ?
C5 C4 C3 121.47(14) . . ?
C9 C4 C3 121.88(14) . . ?
C9 C4 C5 116.62(15) . . ?
C4 C5 H5 119.1 . . ?
C6 C5 C4 121.80(15) . . ?
C6 C5 H5 119.1 . . ?
C5 C6 H6 120.0 . . ?
C5 C6 C7 120.06(15) . . ?
C7 C6 H6 120.0 . . ?
C6 C7 C10 120.22(14) . . ?
C8 C7 C6 119.23(16) . . ?
C8 C7 C10 120.54(14) . . ?
C7 C8 H8 120.2 . . ?
C9 C8 C7 119.55(15) . . ?
C9 C8 H8 120.2 . . ?
C4 C9 O1 122.87(15) . . ?
C8 C9 O1 114.35(14) . . ?
C8 C9 C4 122.73(15) . . ?
N2 C10 C7 112.26(13) . . ?
N2 C10 H10A 109.2 . . ?
N2 C10 H10B 109.2 . . ?
C7 C10 H10A 109.2 . . ?
C7 C10 H10B 109.2 . . ?
H10A C10 H10B 107.9 . . ?
N1 C11 N4 113.11(16) . . ?
N1 C11 H11 123.4 . . ?
N4 C11 H11 123.4 . . ?
O3 C12 C13 119.79(13) . . ?
O4 C12 O3 117.27(15) . . ?
O4 C12 C13 122.94(15) . . ?
C2 C13 H13 111.9 . . ?
C12 C13 C2 114.24(13) . . ?
C12 C13 H13 111.9 . . ?
C12 C13 C14 116.12(13) . . ?
C14 C13 C2 88.95(12) . . ?
C14 C13 H13 111.9 . . ?
C3 C14 H14 111.2 . . ?
C13 C14 C3 88.60(11) . . ?
C13 C14 H14 111.2 . . ?
C15 C14 C3 117.25(14) . . ?
C15 C14 C13 115.72(13) . . ?
C15 C14 H14 111.2 . . ?
C16 C15 C14 122.85(15) . . ?
C20 C15 C14 119.47(14) . . ?
C20 C15 C16 117.47(15) . . ?
C15 C16 H16 119.5 . . ?
C17 C16 C15 121.09(15) . . ?
C17 C16 H16 119.5 . . ?
C16 C17 H17 120.0 . . ?
C16 C17 C18 119.91(15) . . ?
C18 C17 H17 120.0 . . ?
C17 C18 C21 118.81(15) . . ?
C19 C18 C17 119.72(15) . . ?
C19 C18 C21 121.43(16) . . ?
C18 C19 H19 120.5 . . ?
C20 C19 C18 118.93(15) . . ?
C20 C19 H19 120.5 . . ?
C15 C20 O3 122.71(15) . . ?
C15 C20 C19 122.72(15) . . ?
C19 C20 O3 114.53(14) . . ?
N6 C21 C18 111.97(14) . . ?
N6 C21 H21A 109.2 . . ?
N6 C21 H21B 109.2 . . ?
C18 C21 H21A 109.2 . . ?
C18 C21 H21B 109.2 . . ?
H21A C21 H21B 107.9 . . ?
N5 C22 N8 113.85(16) . . ?
N5 C22 H22 123.1 . . ?
N8 C22 H22 123.1 . . ?

loop_
_geom_bond_atom_site_label_1
_geom_bond_atom_site_label_2
_geom_bond_distance
_geom_bond_site_symmetry_2
_geom_bond_publ_flag
O1 C1 1.369(2) . ?
O1 C9 1.4102(19) . ?
O2 C1 1.202(2) . ?
O3 C12 1.362(2) . ?
O3 C20 1.4037(19) . ?
O4 C12 1.2010(19) . ?
N1 N2 1.336(2) . ?
N1 C11 1.323(2) . ?
N2 N3 1.320(2) . ?
N2 C10 1.465(2) . ?
N3 N4 1.326(2) . ?
N4 C11 1.343(2) . ?
N5 N6 1.327(2) . ?
N5 C22 1.325(2) . ?
N6 N7 1.327(2) . ?
N6 C21 1.463(2) . ?
N7 N8 1.320(2) . ?
N8 C22 1.339(3) . ?
C1 C2 1.498(2) . ?
C2 H2 1.0000 . ?
C2 C3 1.554(2) . ?
C2 C13 1.571(2) . ?
C3 H3 1.0000 . ?
C3 C4 1.498(2) . ?
C3 C14 1.591(2) . ?
C4 C5 1.406(2) . ?
C4 C9 1.389(2) . ?
C5 H5 0.9500 . ?
C5 C6 1.383(2) . ?
C6 H6 0.9500 . ?
C6 C7 1.396(2) . ?
C7 C8 1.393(2) . ?
C7 C10 1.516(2) . ?
C8 H8 0.9500 . ?
C8 C9 1.385(2) . ?
C10 H10A 0.9900 . ?
C10 H10B 0.9900 . ?
C11 H11 0.9500 . ?
C12 C13 1.501(2) . ?
C13 H13 1.0000 . ?
C13 C14 1.543(2) . ?
C14 H14 1.0000 . ?
C14 C15 1.492(2) . ?
C15 C16 1.394(2) . ?
C15 C20 1.383(2) . ?
C16 H16 0.9500 . ?
C16 C17 1.391(2) . ?
C17 H17 0.9500 . ?
C17 C18 1.394(2) . ?
C18 C19 1.389(2) . ?
C18 C21 1.513(2) . ?
C19 H19 0.9500 . ?
C19 C20 1.385(2) . ?
C21 H21A 0.9900 . ?
C21 H21B 0.9900 . ?
C22 H22 0.9500 . ?

loop_
_geom_torsion_atom_site_label_1
_geom_torsion_atom_site_label_2
_geom_torsion_atom_site_label_3
_geom_torsion_atom_site_label_4
_geom_torsion
_geom_torsion_site_symmetry_1
_geom_torsion_site_symmetry_2
_geom_torsion_site_symmetry_3
_geom_torsion_site_symmetry_4
_geom_torsion_publ_flag
O1 C1 C2 C3 23.2(2) . . . . ?
O1 C1 C2 C13 -82.38(18) . . . . ?
O2 C1 C2 C3 -158.17(16) . . . . ?
O2 C1 C2 C13 96.2(2) . . . . ?
O3 C12 C13 C2 115.43(16) . . . . ?
O3 C12 C13 C14 14.0(2) . . . . ?
O4 C12 C13 C2 -65.2(2) . . . . ?
O4 C12 C13 C14 -166.63(15) . . . . ?
N1 N2 N3 N4 0.11(19) . . . . ?
N1 N2 C10 C7 -68.7(2) . . . . ?
N2 N1 C11 N4 0.2(2) . . . . ?
N2 N3 N4 C11 0.03(18) . . . . ?
N3 N2 C10 C7 111.75(17) . . . . ?
N3 N4 C11 N1 -0.2(2) . . . . ?
N5 N6 N7 N8 -0.92(19) . . . . ?
N5 N6 C21 C18 -83.82(19) . . . . ?
N6 N5 C22 N8 -0.28(19) . . . . ?
N6 N7 N8 C22 0.66(18) . . . . ?
N7 N6 C21 C18 89.73(19) . . . . ?
N7 N8 C22 N5 -0.2(2) . . . . ?
C1 O1 C9 C4 -7.2(2) . . . . ?
C1 O1 C9 C8 175.43(14) . . . . ?
C1 C2 C3 C4 -23.5(2) . . . . ?
C1 C2 C3 C14 -138.83(14) . . . . ?
C1 C2 C13 C12 22.8(2) . . . . ?
C1 C2 C13 C14 141.16(14) . . . . ?
C2 C3 C4 C5 -168.34(14) . . . . ?
C2 C3 C4 C9 9.8(2) . . . . ?
C2 C3 C14 C13 17.92(12) . . . . ?
C2 C3 C14 C15 136.33(14) . . . . ?
C2 C13 C14 C3 -17.71(12) . . . . ?
C2 C13 C14 C15 -137.49(14) . . . . ?
C3 C2 C13 C12 -100.19(14) . . . . ?
C3 C2 C13 C14 18.14(12) . . . . ?
C3 C4 C5 C6 177.58(14) . . . . ?
C3 C4 C9 O1 5.3(2) . . . . ?
C3 C4 C9 C8 -177.56(14) . . . . ?
C3 C14 C15 C16 89.53(19) . . . . ?
C3 C14 C15 C20 -85.12(18) . . . . ?
C4 C3 C14 C13 -94.65(14) . . . . ?
C4 C3 C14 C15 23.76(19) . . . . ?
C4 C5 C6 C7 -0.1(2) . . . . ?
C5 C4 C9 O1 -176.54(13) . . . . ?
C5 C4 C9 C8 0.6(2) . . . . ?
C5 C6 C7 C8 0.9(2) . . . . ?
C5 C6 C7 C10 179.60(14) . . . . ?
C6 C7 C8 C9 -0.9(2) . . . . ?
C6 C7 C10 N2 74.23(19) . . . . ?
C7 C8 C9 O1 177.50(13) . . . . ?
C7 C8 C9 C4 0.1(2) . . . . ?
C8 C7 C10 N2 -107.08(17) . . . . ?
C9 O1 C1 O2 173.95(13) . . . . ?
C9 O1 C1 C2 -7.4(2) . . . . ?
C9 C4 C5 C6 -0.6(2) . . . . ?
C10 N2 N3 N4 179.73(14) . . . . ?
C10 C7 C8 C9 -179.59(14) . . . . ?
C11 N1 N2 N3 -0.19(19) . . . . ?
C11 N1 N2 C10 -179.81(15) . . . . ?
C12 O3 C20 C15 -1.8(2) . . . . ?
C12 O3 C20 C19 -179.65(13) . . . . ?
C12 C13 C14 C3 98.92(14) . . . . ?
C12 C13 C14 C15 -20.9(2) . . . . ?
C13 C2 C3 C4 97.69(14) . . . . ?
C13 C2 C3 C14 -17.60(11) . . . . ?
C13 C14 C15 C16 -167.91(14) . . . . ?
C13 C14 C15 C20 17.4(2) . . . . ?
C14 C3 C4 C5 -70.71(19) . . . . ?
C14 C3 C4 C9 107.40(17) . . . . ?
C14 C15 C16 C17 -171.07(15) . . . . ?
C14 C15 C20 O3 -6.3(2) . . . . ?
C14 C15 C20 C19 171.36(15) . . . . ?
C15 C16 C17 C18 -0.6(2) . . . . ?
C16 C15 C20 O3 178.78(14) . . . . ?
C16 C15 C20 C19 -3.6(2) . . . . ?
C16 C17 C18 C19 -2.8(2) . . . . ?
C16 C17 C18 C21 175.03(15) . . . . ?
C17 C18 C19 C20 2.9(2) . . . . ?
C17 C18 C21 N6 153.25(15) . . . . ?
C18 C19 C20 O3 178.13(13) . . . . ?
C18 C19 C20 C15 0.3(2) . . . . ?
C19 C18 C21 N6 -29.0(2) . . . . ?
C20 O3 C12 O4 178.05(13) . . . . ?
C20 O3 C12 C13 -2.5(2) . . . . ?
C20 C15 C16 C17 3.7(2) . . . . ?
C21 N6 N7 N8 -175.03(14) . . . . ?
C21 C18 C19 C20 -174.84(15) . . . . ?
C22 N5 N6 N7 0.73(18) . . . . ?
C22 N5 N6 C21 174.79(15) . . . . ?

loop_
_exptl_oxdiff_crystal_face_indexfrac_h
_exptl_oxdiff_crystal_face_indexfrac_k
_exptl_oxdiff_crystal_face_indexfrac_l
_exptl_oxdiff_crystal_face_x
_exptl_oxdiff_crystal_face_y
_exptl_oxdiff_crystal_face_z
1.0361 -0.0806 -0.5718 0.0996 -0.0999 -0.1995
-1.0361 0.0806 0.5718 -0.0996 0.0999 0.1995
0.2377 4.2685 5.6394 -0.5262 0.6197 -0.5824
-0.2047 -4.2692 -5.6595 0.5292 -0.6231 0.5760
-3.5407 -2.5070 -1.1542 0.0082 -0.0015 1.0000
-0.4470 7.4610 -4.5243 -0.8148 -0.5614 -0.1446
0.1036 -7.5593 4.3308 0.8004 0.5508 0.2366
